data_4318302
loop_
_publ_author_name
'Xianru Sun'
'Hyungphil Chun'
'Knut Hildenbrand'
'Eberhard Bothe'
'Thomas Weyherm\"uller'
'Frank Neese'
'Karl Wieghardt'

_publ_section_title
;
 o-Iminobenzosemiquinonato(1-) and o-Amidophenolato(2-) Complexes of
 Palladium(II) and Platinum(II): A Combined Experimental and Density
 Functional Theoretical Study
;
_journal_name_full 'Inorganic Chemistry'
_journal_page_first 4295
_journal_page_last 4303
_journal_paper_doi 10.1021/ic011297k
_journal_volume 41
_journal_year 2002
_chemical_formula_sum 'C40 H50 N2 O2 Pt'
_chemical_formula_weight 785.91
_chemical_name_systematic
;
  ?
;
_space_group_IT_number 2
_symmetry_cell_setting triclinic
_symmetry_space_group_name_Hall '-P 1'
_symmetry_space_group_name_H-M 'P -1'
_atom_sites_solution_hydrogens geom
_atom_sites_solution_primary direct
_atom_sites_solution_secondary difmap
_audit_creation_method SHELXL
_cell_angle_alpha 108.510(10)
_cell_angle_beta 92.940(10)
_cell_angle_gamma 94.000(10)
_cell_formula_units_Z 1
_cell_length_a 5.7790(3)
_cell_length_b 11.7080(5)
_cell_length_c 13.6868(6)
_cell_measurement_reflns_used 4510
_cell_measurement_temperature 100(2)
_cell_volume 873.37(9)
_computing_cell_refinement 'Siemens SAINT'
_computing_data_collection 'Siemens SAINT'
_computing_data_reduction 'Siemens SAINT'
_computing_structure_refinement 'SHELXL-93 (Sheldrick, 1993)'
_computing_structure_solution 'SHELXS-86 (Sheldrick, 1990)'
_diffrn_ambient_temperature 100(2)
_diffrn_measurement_device 'Siemens SMART CCD-Detector'
_diffrn_measurement_method '\w, 0.3 deg./frame'
_diffrn_radiation_monochromator graphite
_diffrn_radiation_source 'fine-focus sealed tube'
_diffrn_radiation_type MoK\a
_diffrn_radiation_wavelength 0.71073
_diffrn_reflns_av_R_equivalents 0.0308
_diffrn_reflns_av_sigmaI/netI 0.0375
_diffrn_reflns_limit_h_max 7
_diffrn_reflns_limit_h_min -8
_diffrn_reflns_limit_k_max 16
_diffrn_reflns_limit_k_min -17
_diffrn_reflns_limit_l_max 21
_diffrn_reflns_limit_l_min -16
_diffrn_reflns_number 9672
_diffrn_reflns_theta_max 33.17
_diffrn_reflns_theta_min 1.57
_exptl_absorpt_coefficient_mu 4.053
_exptl_absorpt_correction_T_max 0.5971
_exptl_absorpt_correction_T_min 0.3180
_exptl_absorpt_correction_type 'Gaussian, face indexed'
_exptl_crystal_colour black
_exptl_crystal_density_diffrn 1.494
_exptl_crystal_description 'opaque block'
_exptl_crystal_F_000 398
_exptl_crystal_size_max 0.40
_exptl_crystal_size_mid 0.15
_exptl_crystal_size_min 0.14
_refine_diff_density_max 1.955
_refine_diff_density_min -1.387
_refine_diff_density_rms 0.121
_refine_ls_extinction_method none
_refine_ls_goodness_of_fit_all 1.054
_refine_ls_goodness_of_fit_obs 1.054
_refine_ls_matrix_type full
_refine_ls_number_parameters 211
_refine_ls_number_reflns 5747
_refine_ls_number_restraints 0
_refine_ls_restrained_S_all 1.054
_refine_ls_restrained_S_obs 1.054
_refine_ls_R_factor_all 0.0227
_refine_ls_R_factor_obs 0.0227
_refine_ls_shift/esd_max 0.001
_refine_ls_shift/esd_mean 0.000
_refine_ls_structure_factor_coef Fsqd
_refine_ls_weighting_details 'w=1/[\s^2^(Fo^2^)+(0.0307P)^2^+0.0214P] where P=(Fo^2^+2Fc^2^)/3'
_refine_ls_weighting_scheme calc
_refine_ls_wR_factor_all 0.0540
_refine_ls_wR_factor_obs 0.0540
_reflns_number_observed 5744
_reflns_number_total 5747
_reflns_observed_criterion >2sigma(I)
_cod_data_source_file ic011297k_5.cif
_cod_data_source_block 3
_cod_depositor_comments
;
The following automatic conversions were performed:

'_refine_ls_weighting_scheme' value 'calc
w=1/[\s^2^(Fo^2^)+(0.0307P)^2^+0.0214P] where P=(Fo^2^+2Fc^2^)/3' was
changed to 'calc'. New tag '_refine_ls_weighting_details' was
created. The value of the new tag was set to
'w=1/[\s^2^(Fo^2^)+(0.0307P)^2^+0.0214P] where P=(Fo^2^+2Fc^2^)/3'.

Automatic conversion script
Id: cif_fix_values 3143 2015-03-26 13:38:13Z robertas 
;
_cod_original_cell_volume 873.37(7)
_cod_database_code 4318302

loop_
_symmetry_equiv_pos_as_xyz
'x, y, z'
'-x, -y, -z'

loop_
_atom_site_aniso_label
_atom_site_aniso_U_11
_atom_site_aniso_U_22
_atom_site_aniso_U_33
_atom_site_aniso_U_23
_atom_site_aniso_U_13
_atom_site_aniso_U_12
Pt1 0.01389(5) 0.01049(5) 0.00702(5) 0.00185(3) 0.00207(3) 0.00410(3)
O1 0.0178(7) 0.0138(7) 0.0082(6) 0.0027(5) 0.0024(5) 0.0055(5)
N1 0.0143(7) 0.0111(8) 0.0099(7) 0.0017(5) 0.0027(6) 0.0047(5)
C1 0.0133(8) 0.0117(9) 0.0084(7) 0.0017(6) 0.0009(6) 0.0010(6)
C2 0.0149(8) 0.0105(9) 0.0120(8) 0.0033(6) 0.0025(7) 0.0039(6)
C3 0.0174(9) 0.0119(9) 0.0116(8) 0.0004(6) 0.0033(7) 0.0042(6)
C4 0.0159(8) 0.0124(9) 0.0091(8) 0.0016(6) 0.0025(7) 0.0021(6)
C5 0.0149(8) 0.0133(9) 0.0115(8) 0.0042(6) 0.0019(7) 0.0030(6)
C6 0.0130(8) 0.0123(9) 0.0103(8) 0.0025(6) 0.0024(6) 0.0028(6)
C7 0.0160(9) 0.0132(9) 0.0107(8) 0.0036(6) 0.0035(7) 0.0045(6)
C8 0.0189(9) 0.0154(10) 0.0141(9) 0.0048(7) 0.0008(7) 0.0014(7)
C9 0.0285(11) 0.0146(10) 0.0162(9) 0.0066(7) 0.0034(8) 0.0042(8)
C10 0.0230(10) 0.0195(10) 0.0180(10) 0.0097(8) 0.0049(8) 0.0088(8)
C11 0.0163(9) 0.0215(11) 0.0208(10) 0.0098(8) 0.0006(8) 0.0047(7)
C12 0.0161(9) 0.0159(10) 0.0167(9) 0.0053(7) 0.0018(7) 0.0023(7)
C13 0.0167(9) 0.0124(9) 0.0123(8) 0.0035(7) 0.0018(7) 0.0042(6)
C14 0.0214(10) 0.0175(10) 0.0210(10) 0.0081(8) 0.0020(8) 0.0018(7)
C15 0.0180(9) 0.0181(10) 0.0190(10) 0.0029(8) -0.0029(8) 0.0042(7)
C16 0.0235(10) 0.0185(11) 0.0191(10) 0.0041(8) 0.0033(8) 0.0105(8)
C17 0.0181(9) 0.0177(10) 0.0093(8) 0.0032(7) 0.0031(7) 0.0048(7)
C18 0.0230(10) 0.0245(11) 0.0130(9) 0.0080(8) 0.0052(8) 0.0093(8)
C19 0.0305(12) 0.0192(11) 0.0126(9) -0.0006(8) 0.0023(8) 0.0029(8)
C20 0.0178(10) 0.0375(14) 0.0168(10) 0.0109(9) 0.0072(8) 0.0079(9)

loop_
_atom_site_label
_atom_site_type_symbol
_atom_site_fract_x
_atom_site_fract_y
_atom_site_fract_z
_atom_site_U_iso_or_equiv
_atom_site_thermal_displace_type
_atom_site_occupancy
_atom_site_calc_flag
_atom_site_refinement_flags
_atom_site_disorder_group
Pt1 Pt 0.0000 0.0000 0.0000 0.01050(3) Uani 1 d S .
O1 O 0.1543(3) -0.14824(13) -0.06436(11) 0.0132(3) Uani 1 d . .
N1 N -0.0523(3) -0.0111(2) -0.14446(13) 0.0119(3) Uani 1 d . .
C1 C 0.1551(3) -0.1787(2) -0.16559(15) 0.0115(3) Uani 1 d . .
C2 C 0.2710(3) -0.2782(2) -0.2254(2) 0.0123(3) Uani 1 d . .
C3 C 0.2667(4) -0.2959(2) -0.3298(2) 0.0142(3) Uani 1 d . .
H3 H 0.3413(4) -0.3621(2) -0.3713(2) 0.017 Uiso 1 calc R .
C4 C 0.1576(3) -0.2214(2) -0.38011(15) 0.0128(3) Uani 1 d . .
C5 C 0.0404(3) -0.1283(2) -0.3220(2) 0.0131(3) Uani 1 d . .
H5 H -0.0393(3) -0.0797(2) -0.3540(2) 0.016 Uiso 1 calc R .
C6 C 0.0396(3) -0.1056(2) -0.21423(15) 0.0120(3) Uani 1 d . .
C7 C -0.1867(3) 0.0707(2) -0.1762(2) 0.0131(3) Uani 1 d . .
C8 C -0.1107(4) 0.1936(2) -0.1398(2) 0.0161(4) Uani 1 d . .
H8 H 0.0350(4) 0.2205(2) -0.1009(2) 0.019 Uiso 1 calc R .
C9 C -0.2496(4) 0.2762(2) -0.1609(2) 0.0192(4) Uani 1 d . .
H9 H -0.1979(4) 0.3599(2) -0.1370(2) 0.023 Uiso 1 calc R .
C10 C -0.4633(4) 0.2371(2) -0.2166(2) 0.0189(4) Uani 1 d . .
H10 H -0.5596(4) 0.2942(2) -0.2293(2) 0.023 Uiso 1 calc R .
C11 C -0.5365(4) 0.1147(2) -0.2537(2) 0.0187(4) Uani 1 d . .
H11 H -0.6819(4) 0.0880(2) -0.2930(2) 0.022 Uiso 1 calc R .
C12 C -0.3978(4) 0.0303(2) -0.2339(2) 0.0162(4) Uani 1 d . .
H12 H -0.4476(4) -0.0536(2) -0.2596(2) 0.019 Uiso 1 calc R .
C13 C 0.3952(4) -0.3582(2) -0.1742(2) 0.0138(3) Uani 1 d . .
C14 C 0.2121(4) -0.4281(2) -0.1309(2) 0.0195(4) Uani 1 d . .
H14A H 0.2907(4) -0.4767(14) -0.0953(13) 0.029 Uiso 1 calc R .
H14B H 0.1061(21) -0.4812(14) -0.1879(2) 0.029 Uiso 1 calc R .
H14C H 0.1233(24) -0.3705(2) -0.0822(12) 0.029 Uiso 1 calc R .
C15 C 0.5733(4) -0.2816(2) -0.0865(2) 0.0192(4) Uani 1 d . .
H15A H 0.6553(24) -0.3348(2) -0.0568(10) 0.029 Uiso 1 calc R .
H15B H 0.4924(5) -0.2256(12) -0.0328(7) 0.029 Uiso 1 calc R .
H15C H 0.6856(20) -0.2355(14) -0.1140(3) 0.029 Uiso 1 calc R .
C16 C 0.5280(4) -0.4502(2) -0.2516(2) 0.0203(4) Uani 1 d . .
H16A H 0.6128(28) -0.4968(12) -0.2158(3) 0.031 Uiso 1 calc R .
H16B H 0.6385(25) -0.4075(2) -0.2829(11) 0.031 Uiso 1 calc R .
H16C H 0.4178(5) -0.5052(11) -0.3057(9) 0.031 Uiso 1 calc R .
C17 C 0.1923(4) -0.2458(2) -0.4953(2) 0.0151(4) Uani 1 d . .
C18 C 0.0852(4) -0.1530(2) -0.5370(2) 0.0192(4) Uani 1 d . .
H18A H 0.1131(29) -0.1711(10) -0.6102(4) 0.029 Uiso 1 calc R .
H18B H 0.1566(24) -0.0717(3) -0.4980(10) 0.029 Uiso 1 calc R .
H18C H -0.0827(7) -0.1566(12) -0.5296(14) 0.029 Uiso 1 calc R .
C19 C 0.0833(4) -0.3728(2) -0.5594(2) 0.0220(4) Uani 1 d . .
H19A H 0.1052(32) -0.3867(7) -0.6327(2) 0.033 Uiso 1 calc R .
H19B H -0.0834(8) -0.3793(6) -0.5497(13) 0.033 Uiso 1 calc R .
H19C H 0.1586(25) -0.4335(2) -0.5367(11) 0.033 Uiso 1 calc R .
C20 C 0.4543(4) -0.2361(2) -0.5086(2) 0.0230(5) Uani 1 d . .
H20A H 0.4792(4) -0.2526(19) -0.5819(3) 0.035 Uiso 1 calc R .
H20B H 0.5283(7) -0.2952(14) -0.4832(15) 0.035 Uiso 1 calc R .
H20C H 0.5227(8) -0.1544(6) -0.4691(14) 0.035 Uiso 1 calc R .

loop_
_atom_type_symbol
_atom_type_description
_atom_type_scat_dispersion_real
_atom_type_scat_dispersion_imag
_atom_type_scat_source
C C 0.0033 0.0016 'International Tables Vol C Tables 4.2.6.8 and 6.1.1.4'
H H 0.0000 0.0000 'International Tables Vol C Tables 4.2.6.8 and 6.1.1.4'
N N 0.0061 0.0033 'International Tables Vol C Tables 4.2.6.8 and 6.1.1.4'
O O 0.0106 0.0060 'International Tables Vol C Tables 4.2.6.8 and 6.1.1.4'
Pt Pt -1.7033 8.3905 'International Tables Vol C Tables 4.2.6.8 and 6.1.1.4'

loop_
_geom_angle_atom_site_label_1
_geom_angle_atom_site_label_2
_geom_angle_atom_site_label_3
_geom_angle
_geom_angle_site_symmetry_1
_geom_angle_site_symmetry_3
_geom_angle_publ_flag
N1 Pt1 N1 180.0 2 . ?
N1 Pt1 O1 99.28(6) 2 . ?
N1 Pt1 O1 80.72(6) . . ?
N1 Pt1 O1 80.71(6) 2 2 ?
N1 Pt1 O1 99.28(6) . 2 ?
O1 Pt1 O1 180.0 . 2 ?
C1 O1 Pt1 114.16(13) . . ?
C6 N1 C7 122.1(2) . . ?
C6 N1 Pt1 115.72(13) . . ?
C7 N1 Pt1 122.12(13) . . ?
O1 C1 C6 117.1(2) . . ?
O1 C1 C2 122.6(2) . . ?
C6 C1 C2 120.3(2) . . ?
C3 C2 C1 116.2(2) . . ?
C3 C2 C13 122.8(2) . . ?
C1 C2 C13 121.0(2) . . ?
C2 C3 C4 124.5(2) . . ?
C5 C4 C3 118.6(2) . . ?
C5 C4 C17 123.8(2) . . ?
C3 C4 C17 117.5(2) . . ?
C4 C5 C6 119.4(2) . . ?
N1 C6 C5 126.6(2) . . ?
N1 C6 C1 112.2(2) . . ?
C5 C6 C1 121.0(2) . . ?
C12 C7 C8 120.7(2) . . ?
C12 C7 N1 120.7(2) . . ?
C8 C7 N1 118.4(2) . . ?
C9 C8 C7 119.5(2) . . ?
C10 C9 C8 120.3(2) . . ?
C9 C10 C11 119.9(2) . . ?
C10 C11 C12 120.4(2) . . ?
C7 C12 C11 119.1(2) . . ?
C2 C13 C16 111.4(2) . . ?
C2 C13 C15 110.8(2) . . ?
C16 C13 C15 107.2(2) . . ?
C2 C13 C14 108.9(2) . . ?
C16 C13 C14 108.4(2) . . ?
C15 C13 C14 109.9(2) . . ?
C18 C17 C20 107.3(2) . . ?
C18 C17 C19 108.7(2) . . ?
C20 C17 C19 109.6(2) . . ?
C18 C17 C4 112.2(2) . . ?
C20 C17 C4 108.5(2) . . ?
C19 C17 C4 110.4(2) . . ?

loop_
_geom_bond_atom_site_label_1
_geom_bond_atom_site_label_2
_geom_bond_distance
_geom_bond_site_symmetry_2
_geom_bond_publ_flag
Pt1 N1 1.946(2) 2 ?
Pt1 N1 1.946(2) . ?
Pt1 O1 1.9771(14) . ?
Pt1 O1 1.9771(14) 2 ?
O1 C1 1.317(2) . ?
N1 C6 1.372(2) . ?
N1 C7 1.429(3) . ?
C1 C6 1.419(3) . ?
C1 C2 1.427(3) . ?
C2 C3 1.376(3) . ?
C2 C13 1.530(3) . ?
C3 C4 1.430(3) . ?
C4 C5 1.373(3) . ?
C4 C17 1.537(3) . ?
C5 C6 1.414(3) . ?
C7 C12 1.386(3) . ?
C7 C8 1.394(3) . ?
C8 C9 1.387(3) . ?
C9 C10 1.385(3) . ?
C10 C11 1.387(3) . ?
C11 C12 1.396(3) . ?
C13 C16 1.532(3) . ?
C13 C15 1.538(3) . ?
C13 C14 1.546(3) . ?
C17 C18 1.530(3) . ?
C17 C20 1.535(3) . ?
C17 C19 1.537(3) . ?
